data_7153847
loop_
_publ_author_name
'Kamlar, M.'
'Hybelbauerov\'a, S'
'C\'isa\<rov\'a, I'
'Vesel\'y, J'

_publ_section_title
;
 Organocatalytic enantioselective allylic alkylation of MBH carbonates
 with \b-keto esters.
;
_journal_issue 28
_journal_name_full 'Organic &amp; biomolecular chemistry'
_journal_page_first 5071
_journal_page_last 5076
_journal_paper_doi 10.1039/c4ob00682h
_journal_volume 12
_journal_year 2014
_chemical_absolute_configuration syn
_chemical_compound_source 'synthesized by the authors'
_chemical_formula_moiety 'C24 H26 O4'
_chemical_formula_sum 'C24 H26 O4'
_chemical_formula_weight 378.45
_chemical_name_systematic
; 
 ? 
;
_space_group_IT_number 4
_symmetry_cell_setting monoclinic
_symmetry_space_group_name_Hall 'P 2yb'
_symmetry_space_group_name_H-M 'P 1 21 1'
_atom_sites_solution_hydrogens difmap
_atom_sites_solution_primary direct
_atom_sites_solution_secondary difmap
_audit_creation_method SHELXL-97
_cell_angle_alpha 90.00
_cell_angle_beta 99.6610(10)
_cell_angle_gamma 90.00
_cell_formula_units_Z 2
_cell_length_a 9.6739(3)
_cell_length_b 8.7077(3)
_cell_length_c 12.2435(4)
_cell_measurement_reflns_used 8722
_cell_measurement_temperature 150(2)
_cell_measurement_theta_max 27.4748
_cell_measurement_theta_min 2.8845
_cell_volume 1016.73(6)
_computing_cell_refinement 'SAINT V8.27B (Bruker AXS Inc., 2012)'
_computing_data_collection 'Bruker Instrument Service v2012.12.0.0'
_computing_data_reduction 'SAINT V8.27B (Bruker AXS Inc., 2012)'
_computing_structure_refinement 'SHELXL-97 (Sheldrick, 2008)'
_computing_structure_solution 'SHELXS-97 (Sheldrick, 2008)'
_diffrn_ambient_temperature 150(2)
_diffrn_measured_fraction_theta_full 1.000
_diffrn_measured_fraction_theta_max 1.000
_diffrn_measurement_device_type 'Bruker APEX-II CCD'
_diffrn_measurement_method '\f and \w scans'
_diffrn_radiation_monochromator graphite
_diffrn_radiation_source 'fine-focus sealed tube'
_diffrn_radiation_type MoK\a
_diffrn_radiation_wavelength 0.71073
_diffrn_reflns_av_R_equivalents 0.0228
_diffrn_reflns_av_sigmaI/netI 0.0250
_diffrn_reflns_limit_h_max 12
_diffrn_reflns_limit_h_min -12
_diffrn_reflns_limit_k_max 11
_diffrn_reflns_limit_k_min -11
_diffrn_reflns_limit_l_max 15
_diffrn_reflns_limit_l_min -14
_diffrn_reflns_number 15240
_diffrn_reflns_theta_full 27.50
_diffrn_reflns_theta_max 27.50
_diffrn_reflns_theta_min 1.69
_diffrn_standards_number 0
_exptl_absorpt_coefficient_mu 0.083
_exptl_absorpt_correction_T_max 0.9774
_exptl_absorpt_correction_T_min 0.9611
_exptl_absorpt_correction_type multi-scan
_exptl_absorpt_process_details 'SADABS V2012/1 (Bruker AXS Inc.)'
_exptl_crystal_colour colourless
_exptl_crystal_density_diffrn 1.236
_exptl_crystal_density_method 'not measured'
_exptl_crystal_description prism
_exptl_crystal_F_000 404
_exptl_crystal_size_max 0.48
_exptl_crystal_size_mid 0.33
_exptl_crystal_size_min 0.28
_refine_diff_density_max 0.229
_refine_diff_density_min -0.238
_refine_diff_density_rms 0.032
_refine_ls_abs_structure_details 'Flack H D (1983), Acta Cryst. A39, 876-881'
_refine_ls_abs_structure_Flack -0.5(8)
_refine_ls_extinction_method none
_refine_ls_goodness_of_fit_ref 1.054
_refine_ls_hydrogen_treatment constr
_refine_ls_matrix_type full
_refine_ls_number_parameters 257
_refine_ls_number_reflns 4680
_refine_ls_number_restraints 1
_refine_ls_restrained_S_all 1.054
_refine_ls_R_factor_all 0.0408
_refine_ls_R_factor_gt 0.0366
_refine_ls_shift/su_max 0.000
_refine_ls_shift/su_mean 0.000
_refine_ls_structure_factor_coef Fsqd
_refine_ls_weighting_details 'calc w=1/[\s^2^(Fo^2^)+(0.0496P)^2^+0.1266P] where P=(Fo^2^+2Fc^2^)/3'
_refine_ls_weighting_scheme calc
_refine_ls_wR_factor_gt 0.0919
_refine_ls_wR_factor_ref 0.0943
_reflns_number_gt 4263
_reflns_number_total 4680
_reflns_threshold_expression I>2\s(I)
_cod_data_source_file c4ob00682h2.cif
_cod_data_source_block jv_mk867_1_org
_cod_depositor_comments 'Adding full bibliography for 7153846--7153847.cif.'
_cod_database_code 7153847

loop_
_symmetry_equiv_pos_as_xyz
'x, y, z'
'-x, y+1/2, -z'

loop_
_atom_site_label
_atom_site_type_symbol
_atom_site_fract_x
_atom_site_fract_y
_atom_site_fract_z
_atom_site_U_iso_or_equiv
_atom_site_adp_type
_atom_site_occupancy
_atom_site_symmetry_multiplicity
_atom_site_calc_flag
_atom_site_refinement_flags
C1 C 0.31972(16) 0.81473(18) 0.11278(13) 0.0330(3) Uani 1 1 d .
C2 C 0.41726(16) 0.69258(17) 0.08244(11) 0.0304(3) Uani 1 1 d .
H2 H 0.3619 0.5954 0.0693 0.037 Uiso 1 1 calc R
C3 C 0.53394(15) 0.66497(16) 0.18417(11) 0.0251(3) Uani 1 1 d .
H3 H 0.5966 0.5830 0.1626 0.030 Uiso 1 1 calc R
C4 C 0.46469(13) 0.59841(16) 0.27998(11) 0.0244(3) Uani 1 1 d .
C5 C 0.31199(15) 0.65764(18) 0.27335(12) 0.0296(3) Uani 1 1 d .
H5 H 0.2931 0.6721 0.3505 0.036 Uiso 1 1 calc R
C6 C 0.21977(15) 0.5297(2) 0.21982(12) 0.0330(3) Uani 1 1 d .
C7 C 0.07820(17) 0.5357(3) 0.17584(15) 0.0463(4) Uani 1 1 d .
H7 H 0.0259 0.6274 0.1794 0.056 Uiso 1 1 calc R
C8 C 0.0147(2) 0.4041(3) 0.12648(16) 0.0569(6) Uani 1 1 d .
H8 H -0.0820 0.4060 0.0950 0.068 Uiso 1 1 calc R
C9 C 0.0902(2) 0.2719(3) 0.12291(15) 0.0548(5) Uani 1 1 d .
H9 H 0.0449 0.1832 0.0886 0.066 Uiso 1 1 calc R
C10 C 0.2314(2) 0.2644(2) 0.16829(14) 0.0434(4) Uani 1 1 d .
H10 H 0.2826 0.1716 0.1663 0.052 Uiso 1 1 calc R
C11 C 0.29618(16) 0.39579(19) 0.21673(12) 0.0329(3) Uani 1 1 d .
C12 C 0.44652(16) 0.41991(17) 0.26895(13) 0.0302(3) Uani 1 1 d .
H12A H 0.5105 0.3769 0.2216 0.036 Uiso 1 1 calc R
H12B H 0.4665 0.3701 0.3426 0.036 Uiso 1 1 calc R
C13 C 0.55329(14) 0.62738(16) 0.39320(11) 0.0260(3) Uani 1 1 d .
C14 C 0.62416(14) 0.80772(17) 0.21150(11) 0.0274(3) Uani 1 1 d .
C15 C 0.59110(16) 0.92725(17) 0.27844(12) 0.0304(3) Uani 1 1 d .
H15 H 0.5070 0.9225 0.3087 0.036 Uiso 1 1 calc R
C16 C 0.67948(18) 1.05337(19) 0.30157(14) 0.0392(4) Uani 1 1 d .
H16 H 0.6564 1.1327 0.3487 0.047 Uiso 1 1 calc R
C17 C 0.80047(19) 1.0636(2) 0.25625(16) 0.0462(4) Uani 1 1 d .
H17 H 0.8606 1.1499 0.2717 0.055 Uiso 1 1 calc R
C18 C 0.83349(18) 0.9475(2) 0.18826(17) 0.0480(5) Uani 1 1 d .
H18 H 0.9162 0.9547 0.1563 0.058 Uiso 1 1 calc R
C19 C 0.74693(17) 0.8206(2) 0.16636(14) 0.0379(4) Uani 1 1 d .
H19 H 0.7714 0.7412 0.1199 0.046 Uiso 1 1 calc R
C20 C 0.79882(16) 0.6037(2) 0.48675(13) 0.0358(3) Uani 1 1 d .
C21 C 0.7712(3) 0.4918(4) 0.5739(2) 0.1055(14) Uani 1 1 d .
H21A H 0.6815 0.5165 0.5969 0.158 Uiso 1 1 calc R
H21B H 0.8467 0.4984 0.6380 0.158 Uiso 1 1 calc R
H21C H 0.7674 0.3874 0.5436 0.158 Uiso 1 1 calc R
C22 C 0.8085(2) 0.7660(2) 0.52799(18) 0.0526(5) Uani 1 1 d .
H22A H 0.8204 0.8353 0.4672 0.079 Uiso 1 1 calc R
H22B H 0.8890 0.7761 0.5879 0.079 Uiso 1 1 calc R
H22C H 0.7224 0.7928 0.5559 0.079 Uiso 1 1 calc R
C23 C 0.9271(2) 0.5664(4) 0.4373(2) 0.0883(10) Uani 1 1 d .
H23A H 0.9198 0.4612 0.4083 0.133 Uiso 1 1 calc R
H23B H 1.0107 0.5753 0.4944 0.133 Uiso 1 1 calc R
H23C H 0.9342 0.6382 0.3769 0.133 Uiso 1 1 calc R
C24 C 0.4695(2) 0.7305(2) -0.02340(13) 0.0458(4) Uani 1 1 d .
H24A H 0.3894 0.7458 -0.0830 0.069 Uiso 1 1 calc R
H24B H 0.5273 0.6457 -0.0430 0.069 Uiso 1 1 calc R
H24C H 0.5257 0.8246 -0.0132 0.069 Uiso 1 1 calc R
O1 O 0.28217(11) 0.80128(13) 0.21360(9) 0.0357(3) Uani 1 1 d .
O2 O 0.27885(13) 0.92365(14) 0.05626(11) 0.0475(3) Uani 1 1 d .
O3 O 0.50808(12) 0.67156(17) 0.47366(9) 0.0445(3) Uani 1 1 d .
O4 O 0.68537(10) 0.58918(12) 0.38942(8) 0.0292(2) Uani 1 1 d .

loop_
_atom_site_aniso_label
_atom_site_aniso_U_11
_atom_site_aniso_U_22
_atom_site_aniso_U_33
_atom_site_aniso_U_23
_atom_site_aniso_U_13
_atom_site_aniso_U_12
C1 0.0326(7) 0.0261(7) 0.0345(8) -0.0045(6) -0.0114(6) -0.0009(6)
C2 0.0427(8) 0.0252(7) 0.0214(6) 0.0007(6) -0.0005(6) 0.0004(6)
C3 0.0308(7) 0.0243(6) 0.0207(6) 0.0011(5) 0.0057(5) 0.0053(5)
C4 0.0257(6) 0.0246(6) 0.0228(6) -0.0016(6) 0.0040(5) 0.0005(6)
C5 0.0264(7) 0.0357(8) 0.0263(7) -0.0047(6) 0.0029(5) 0.0028(6)
C6 0.0296(7) 0.0450(9) 0.0248(7) -0.0029(6) 0.0059(6) -0.0056(7)
C7 0.0307(8) 0.0696(12) 0.0381(9) 0.0011(8) 0.0045(7) -0.0043(8)
C8 0.0365(9) 0.0896(16) 0.0417(10) 0.0017(11) -0.0016(8) -0.0272(11)
C9 0.0591(12) 0.0685(14) 0.0364(9) -0.0069(9) 0.0069(8) -0.0373(11)
C10 0.0566(10) 0.0424(10) 0.0332(8) -0.0069(7) 0.0133(8) -0.0196(8)
C11 0.0363(8) 0.0391(8) 0.0244(7) -0.0028(6) 0.0080(6) -0.0088(7)
C12 0.0344(8) 0.0262(7) 0.0301(7) -0.0018(6) 0.0059(6) -0.0008(6)
C13 0.0279(6) 0.0271(7) 0.0226(6) 0.0012(5) 0.0035(5) -0.0041(5)
C14 0.0283(7) 0.0302(7) 0.0224(7) 0.0060(6) 0.0002(5) 0.0020(6)
C15 0.0334(7) 0.0278(7) 0.0288(7) 0.0036(6) 0.0015(6) 0.0016(6)
C16 0.0455(9) 0.0299(8) 0.0377(8) 0.0058(6) -0.0054(7) -0.0007(7)
C17 0.0423(9) 0.0422(10) 0.0489(10) 0.0143(8) -0.0074(8) -0.0138(8)
C18 0.0339(8) 0.0597(12) 0.0510(11) 0.0154(9) 0.0091(8) -0.0083(8)
C19 0.0331(8) 0.0463(9) 0.0351(8) 0.0044(7) 0.0076(6) -0.0004(7)
C20 0.0336(7) 0.0414(8) 0.0281(7) 0.0099(7) -0.0073(6) -0.0009(7)
C21 0.111(2) 0.104(2) 0.0766(18) 0.0681(17) -0.0563(16) -0.0640(19)
C22 0.0377(9) 0.0589(12) 0.0552(11) -0.0096(10) -0.0097(8) -0.0070(8)
C23 0.0399(10) 0.147(3) 0.0692(15) -0.0359(17) -0.0164(10) 0.0432(14)
C24 0.0618(11) 0.0493(10) 0.0244(8) 0.0013(7) 0.0020(8) -0.0096(9)
O1 0.0332(5) 0.0328(6) 0.0381(6) -0.0089(5) -0.0031(5) 0.0101(5)
O2 0.0500(7) 0.0304(6) 0.0533(8) 0.0048(6) -0.0169(6) 0.0030(5)
O3 0.0340(6) 0.0761(9) 0.0248(6) -0.0110(6) 0.0085(4) -0.0100(6)
O4 0.0293(5) 0.0332(5) 0.0232(5) 0.0020(4) -0.0006(4) 0.0048(4)

loop_
_atom_type_symbol
_atom_type_description
_atom_type_scat_dispersion_real
_atom_type_scat_dispersion_imag
_atom_type_scat_source
C C 0.0033 0.0016 'International Tables Vol C Tables 4.2.6.8 and 6.1.1.4'
H H 0.0000 0.0000 'International Tables Vol C Tables 4.2.6.8 and 6.1.1.4'
O O 0.0106 0.0060 'International Tables Vol C Tables 4.2.6.8 and 6.1.1.4'

loop_
_geom_angle_atom_site_label_1
_geom_angle_atom_site_label_2
_geom_angle_atom_site_label_3
_geom_angle
O2 C1 O1 118.85(15)
O2 C1 C2 125.00(16)
O1 C1 C2 116.08(13)
C24 C2 C1 111.81(14)
C24 C2 C3 114.90(13)
C1 C2 C3 108.18(11)
C24 C2 H2 107.2
C1 C2 H2 107.2
C3 C2 H2 107.2
C14 C3 C2 111.25(11)
C14 C3 C4 116.19(11)
C2 C3 C4 108.37(11)
C14 C3 H3 106.8
C2 C3 H3 106.8
C4 C3 H3 106.8
C13 C4 C5 112.17(11)
C13 C4 C3 112.11(11)
C5 C4 C3 111.26(11)
C13 C4 C12 106.28(11)
C5 C4 C12 103.46(11)
C3 C4 C12 111.12(11)
O1 C5 C6 111.37(12)
O1 C5 C4 114.75(12)
C6 C5 C4 105.41(12)
O1 C5 H5 108.4
C6 C5 H5 108.4
C4 C5 H5 108.4
C11 C6 C7 121.22(16)
C11 C6 C5 110.77(13)
C7 C6 C5 128.00(16)
C6 C7 C8 118.3(2)
C6 C7 H7 120.8
C8 C7 H7 120.8
C9 C8 C7 120.54(17)
C9 C8 H8 119.7
C7 C8 H8 119.7
C8 C9 C10 121.44(18)
C8 C9 H9 119.3
C10 C9 H9 119.3
C9 C10 C11 118.40(19)
C9 C10 H10 120.8
C11 C10 H10 120.8
C6 C11 C10 120.06(15)
C6 C11 C12 110.72(13)
C10 C11 C12 129.21(16)
C11 C12 C4 105.19(12)
C11 C12 H12A 110.7
C4 C12 H12A 110.7
C11 C12 H12B 110.7
C4 C12 H12B 110.7
H12A C12 H12B 108.8
O3 C13 O4 126.23(13)
O3 C13 C4 124.77(12)
O4 C13 C4 108.93(11)
C15 C14 C19 117.83(15)
C15 C14 C3 123.95(12)
C19 C14 C3 118.22(14)
C16 C15 C14 120.99(15)
C16 C15 H15 119.5
C14 C15 H15 119.5
C17 C16 C15 120.19(16)
C17 C16 H16 119.9
C15 C16 H16 119.9
C16 C17 C18 119.53(16)
C16 C17 H17 120.2
C18 C17 H17 120.2
C17 C18 C19 120.48(16)
C17 C18 H18 119.8
C19 C18 H18 119.8
C18 C19 C14 120.96(17)
C18 C19 H19 119.5
C14 C19 H19 119.5
O4 C20 C22 110.30(13)
O4 C20 C21 108.63(14)
C22 C20 C21 112.4(2)
O4 C20 C23 101.95(14)
C22 C20 C23 109.29(19)
C21 C20 C23 113.7(2)
C20 C21 H21A 109.5
C20 C21 H21B 109.5
H21A C21 H21B 109.5
C20 C21 H21C 109.5
H21A C21 H21C 109.5
H21B C21 H21C 109.5
C20 C22 H22A 109.5
C20 C22 H22B 109.5
H22A C22 H22B 109.5
C20 C22 H22C 109.5
H22A C22 H22C 109.5
H22B C22 H22C 109.5
C20 C23 H23A 109.5
C20 C23 H23B 109.5
H23A C23 H23B 109.5
C20 C23 H23C 109.5
H23A C23 H23C 109.5
H23B C23 H23C 109.5
C2 C24 H24A 109.5
C2 C24 H24B 109.5
H24A C24 H24B 109.5
C2 C24 H24C 109.5
H24A C24 H24C 109.5
H24B C24 H24C 109.5
C1 O1 C5 118.30(11)
C13 O4 C20 122.46(11)

loop_
_geom_bond_atom_site_label_1
_geom_bond_atom_site_label_2
_geom_bond_distance
C1 O2 1.201(2)
C1 O1 1.349(2)
C1 C2 1.509(2)
C2 C24 1.504(2)
C2 C3 1.5528(19)
C2 H2 1.0000
C3 C14 1.523(2)
C3 C4 1.5571(18)
C3 H3 1.0000
C4 C13 1.5235(18)
C4 C5 1.5539(19)
C4 C12 1.567(2)
C5 O1 1.4533(19)
C5 C6 1.507(2)
C5 H5 1.0000
C6 C11 1.385(2)
C6 C7 1.386(2)
C7 C8 1.389(3)
C7 H7 0.9500
C8 C9 1.369(4)
C8 H8 0.9500
C9 C10 1.388(3)
C9 H9 0.9500
C10 C11 1.389(2)
C10 H10 0.9500
C11 C12 1.502(2)
C12 H12A 0.9900
C12 H12B 0.9900
C13 O3 1.2060(17)
C13 O4 1.3285(17)
C14 C15 1.395(2)
C14 C19 1.396(2)
C15 C16 1.391(2)
C15 H15 0.9500
C16 C17 1.380(3)
C16 H16 0.9500
C17 C18 1.381(3)
C17 H17 0.9500
C18 C19 1.385(3)
C18 H18 0.9500
C19 H19 0.9500
C20 O4 1.4838(17)
C20 C22 1.499(3)
C20 C21 1.502(3)
C20 C23 1.505(3)
C21 H21A 0.9800
C21 H21B 0.9800
C21 H21C 0.9800
C22 H22A 0.9800
C22 H22B 0.9800
C22 H22C 0.9800
C23 H23A 0.9800
C23 H23B 0.9800
C23 H23C 0.9800
C24 H24A 0.9800
C24 H24B 0.9800
C24 H24C 0.9800

loop_
_geom_torsion_atom_site_label_1
_geom_torsion_atom_site_label_2
_geom_torsion_atom_site_label_3
_geom_torsion_atom_site_label_4
_geom_torsion
O2 C1 C2 C24 5.4(2)
O1 C1 C2 C24 -171.55(13)
O2 C1 C2 C3 132.93(15)
O1 C1 C2 C3 -44.04(17)
C24 C2 C3 C14 61.36(17)
C1 C2 C3 C14 -64.35(15)
C24 C2 C3 C4 -169.73(13)
C1 C2 C3 C4 64.56(15)
C14 C3 C4 C13 -30.66(16)
C2 C3 C4 C13 -156.74(11)
C14 C3 C4 C5 95.85(13)
C2 C3 C4 C5 -30.23(15)
C14 C3 C4 C12 -149.44(12)
C2 C3 C4 C12 84.48(14)
C13 C4 C5 O1 103.15(13)
C3 C4 C5 O1 -23.33(16)
C12 C4 C5 O1 -142.71(12)
C13 C4 C5 C6 -133.95(12)
C3 C4 C5 C6 99.57(13)
C12 C4 C5 C6 -19.81(14)
O1 C5 C6 C11 137.67(12)
C4 C5 C6 C11 12.63(16)
O1 C5 C6 C7 -41.2(2)
C4 C5 C6 C7 -166.27(16)
C11 C6 C7 C8 -1.1(2)
C5 C6 C7 C8 177.68(15)
C6 C7 C8 C9 0.8(3)
C7 C8 C9 C10 0.2(3)
C8 C9 C10 C11 -0.8(3)
C7 C6 C11 C10 0.4(2)
C5 C6 C11 C10 -178.55(13)
C7 C6 C11 C12 179.65(15)
C5 C6 C11 C12 0.67(17)
C9 C10 C11 C6 0.5(2)
C9 C10 C11 C12 -178.51(15)
C6 C11 C12 C4 -13.55(16)
C10 C11 C12 C4 165.57(15)
C13 C4 C12 C11 138.49(11)
C5 C4 C12 C11 20.19(14)
C3 C4 C12 C11 -99.29(13)
C5 C4 C13 O3 9.5(2)
C3 C4 C13 O3 135.50(15)
C12 C4 C13 O3 -102.90(17)
C5 C4 C13 O4 -173.44(12)
C3 C4 C13 O4 -47.42(15)
C12 C4 C13 O4 74.17(14)
C2 C3 C14 C15 85.99(16)
C4 C3 C14 C15 -38.63(18)
C2 C3 C14 C19 -93.55(15)
C4 C3 C14 C19 141.84(13)
C19 C14 C15 C16 -1.5(2)
C3 C14 C15 C16 178.93(13)
C14 C15 C16 C17 1.4(2)
C15 C16 C17 C18 -0.3(2)
C16 C17 C18 C19 -0.7(3)
C17 C18 C19 C14 0.5(3)
C15 C14 C19 C18 0.6(2)
C3 C14 C19 C18 -179.88(14)
O2 C1 O1 C5 169.85(13)
C2 C1 O1 C5 -12.98(18)
C6 C5 O1 C1 -70.34(16)
C4 C5 O1 C1 49.29(16)
O3 C13 O4 C20 -2.9(2)
C4 C13 O4 C20 -179.96(12)
C22 C20 O4 C13 -57.25(18)
C21 C20 O4 C13 66.4(2)
C23 C20 O4 C13 -173.25(19)
